data_4318422
loop_
_publ_author_name
'Larry R. Falvello'
'Raquel Garde'
'Milagros Tom\'as'

_publ_section_title
;
 Flexible Square Supramolecular Rings with Hydrogen-Bonded Bushing in
 Solid-State Oxalurate Complexes: Versatility of the Oxalurate Ligand in
 Covalent and Noncovalent Binding
;
_journal_name_full 'Inorganic Chemistry'
_journal_page_first 4599
_journal_page_last 4604
_journal_paper_doi 10.1021/ic025648m
_journal_volume 41
_journal_year 2002
_chemical_formula_sum 'C6 H14 Cu N4 O12'
_chemical_formula_weight 397.75
_space_group_IT_number 2
_symmetry_cell_setting triclinic
_symmetry_space_group_name_Hall '-P 1'
_symmetry_space_group_name_H-M 'P -1'
_atom_sites_solution_hydrogens difmap
_atom_sites_solution_primary direct
_atom_sites_solution_secondary difmap
_audit_creation_method SHELXL-97
_cell_angle_alpha 72.69(2)
_cell_angle_beta 83.39(2)
_cell_angle_gamma 71.266(16)
_cell_formula_units_Z 1
_cell_length_a 5.2584(8)
_cell_length_b 6.8332(15)
_cell_length_c 10.314(2)
_cell_measurement_temperature 148(2)
_cell_volume 334.99(12)
_computing_cell_refinement 'CAD4/PC V2.0 (Nonius, 1996)'
_computing_data_collection 'CAD4/PC V2.0 (Nonius, 1996)'
_computing_data_reduction 'XCAD4 (Harms, 1996)'
_computing_molecular_graphics 'SHELXTL Rel. 5.05/V (Siemens, 1996)'
_computing_publication_material 'SHELXL-97 (Sheldrick, 1997)'
_computing_structure_refinement 'SHELXL-97 (Sheldrick, 1997)'
_computing_structure_solution 'SHELXS-97 (Sheldrick, 1990)'
_diffrn_ambient_temperature 148(2)
_diffrn_measured_fraction_theta_full 0.997
_diffrn_measured_fraction_theta_max 0.997
_diffrn_measurement_device_type 'Nonius CAD-4'
_diffrn_measurement_method omega-scan
_diffrn_radiation_monochromator graphite
_diffrn_radiation_source 'fine-focus sealed tube'
_diffrn_radiation_type MoK\a
_diffrn_radiation_wavelength 0.71073
_diffrn_reflns_av_R_equivalents 0.0196
_diffrn_reflns_av_sigmaI/netI 0.0262
_diffrn_reflns_limit_h_max 6
_diffrn_reflns_limit_h_min 0
_diffrn_reflns_limit_k_max 8
_diffrn_reflns_limit_k_min -8
_diffrn_reflns_limit_l_max 13
_diffrn_reflns_limit_l_min -13
_diffrn_reflns_number 1704
_diffrn_reflns_theta_full 27.48
_diffrn_reflns_theta_max 27.48
_diffrn_reflns_theta_min 2.07
_exptl_absorpt_coefficient_mu 1.709
_exptl_absorpt_correction_T_max 0.8897
_exptl_absorpt_correction_T_min 0.6845
_exptl_absorpt_correction_type psi-scan
_exptl_crystal_colour 'pale blue'
_exptl_crystal_density_diffrn 1.972
_exptl_crystal_density_method 'not measured'
_exptl_crystal_F_000 203
_exptl_crystal_size_max 0.24
_exptl_crystal_size_mid 0.23
_exptl_crystal_size_min 0.07
_refine_diff_density_max 0.433
_refine_diff_density_min -0.795
_refine_diff_density_rms 0.077
_refine_ls_extinction_method none
_refine_ls_goodness_of_fit_ref 1.025
_refine_ls_hydrogen_treatment independent
_refine_ls_matrix_type full
_refine_ls_number_parameters 134
_refine_ls_number_reflns 1534
_refine_ls_number_restraints 0
_refine_ls_restrained_S_all 1.025
_refine_ls_R_factor_all 0.0312
_refine_ls_R_factor_gt 0.0282
_refine_ls_shift/su_max 0.023
_refine_ls_shift/su_mean 0.004
_refine_ls_structure_factor_coef Fsqd
_refine_ls_weighting_details 'w=1/[\s^2^(Fo^2^)+(0.0414P)^2^+0.2150P] where P=(Fo^2^+2Fc^2^)/3'
_refine_ls_weighting_scheme calc
_refine_ls_wR_factor_gt 0.0706
_refine_ls_wR_factor_ref 0.0725
_reflns_number_gt 1432
_reflns_number_total 1534
_reflns_threshold_expression >2sigma(I)
_cod_data_source_file ic025648m_s1_3.cif
_cod_data_source_block compound4
_cod_depositor_comments
;
 Correcting the way multiline values are recorded in the _audit_author loop.

 Antanas Vaitkus,
 2018-07-07

The following automatic conversions were performed:

'_symmetry_cell_setting' value 'Triclinic' changed to 'triclinic'
according to the built-in table from CIF Core dictionary named
'cif_core.dic' version 2.4.1 from 2010-06-29.

Automatic conversion script
Id: cif_fix_values 1646 2011-03-28 12:23:43Z adriana 

The following automatic conversions were performed:

'_refine_ls_weighting_scheme' value 'calc
w=1/[\s^2^(Fo^2^)+(0.0414P)^2^+0.2150P] where P=(Fo^2^+2Fc^2^)/3' was
changed to 'calc'. New tag '_refine_ls_weighting_details' was
created. The value of the new tag was set to
'w=1/[\s^2^(Fo^2^)+(0.0414P)^2^+0.2150P] where P=(Fo^2^+2Fc^2^)/3'.

Automatic conversion script
Id: cif_fix_values 3143 2015-03-26 13:38:13Z robertas 
;
_cod_original_cell_volume 334.99(11)
_cod_database_code 4318422

loop_
_symmetry_equiv_pos_as_xyz
'x, y, z'
'-x, -y, -z'

loop_
_atom_site_label
_atom_site_type_symbol
_atom_site_fract_x
_atom_site_fract_y
_atom_site_fract_z
_atom_site_U_iso_or_equiv
_atom_site_adp_type
_atom_site_occupancy
_atom_site_calc_flag
_atom_site_refinement_flags
_atom_site_disorder_assembly
_atom_site_disorder_group
Cu1 Cu 0.0000 0.0000 0.0000 0.01231(12) Uani 1 d S . .
O1 O -0.3353(3) -0.0112(2) 0.17545(15) 0.0167(3) Uani 1 d . . .
O2 O 0.1701(3) -0.2607(2) 0.14131(14) 0.0148(3) Uani 1 d . . .
C1 C -0.2364(4) -0.1683(3) 0.2683(2) 0.0133(4) Uani 1 d . . .
C2 C 0.0541(4) -0.3148(3) 0.2551(2) 0.0133(4) Uani 1 d . . .
O3 O 0.1505(3) -0.4684(2) 0.35200(15) 0.0181(3) Uani 1 d . . .
N1 N -0.3549(3) -0.2352(3) 0.38991(17) 0.0143(3) Uani 1 d . . .
H1 H -0.260(6) -0.334(4) 0.444(3) 0.015(6) Uiso 1 d . . .
C3 C -0.6196(4) -0.1431(3) 0.4307(2) 0.0139(4) Uani 1 d . . .
O4 O -0.7834(3) -0.0010(2) 0.35048(15) 0.0175(3) Uani 1 d . . .
N2 N -0.6722(4) -0.2260(3) 0.56084(18) 0.0182(4) Uani 1 d . . .
H2A H -0.821(7) -0.178(5) 0.591(3) 0.026(7) Uiso 1 d . . .
H2B H -0.555(6) -0.314(5) 0.611(3) 0.024(7) Uiso 1 d . . .
O5 O 0.1152(3) 0.1815(3) 0.08203(17) 0.0170(3) Uani 1 d . . .
H5A H 0.182(7) 0.252(6) 0.024(4) 0.038(9) Uiso 1 d . . .
H5B H 0.200(7) 0.120(6) 0.142(4) 0.044(10) Uiso 1 d . . .
O6 O -0.2958(4) 0.5475(3) 0.11605(18) 0.0227(4) Uani 1 d . . .
H6A H -0.452(8) 0.574(6) 0.119(4) 0.045(10) Uiso 1 d . . .
H6B H -0.228(8) 0.438(6) 0.109(4) 0.045(11) Uiso 1 d . . .

loop_
_atom_site_aniso_label
_atom_site_aniso_U_11
_atom_site_aniso_U_22
_atom_site_aniso_U_33
_atom_site_aniso_U_23
_atom_site_aniso_U_13
_atom_site_aniso_U_12
Cu1 0.01281(18) 0.01260(18) 0.00854(18) 0.00006(12) -0.00166(12) -0.00210(13)
O1 0.0141(7) 0.0176(7) 0.0120(7) 0.0011(6) -0.0004(5) -0.0009(6)
O2 0.0135(7) 0.0161(7) 0.0102(7) 0.0002(5) -0.0009(5) -0.0016(5)
C1 0.0150(9) 0.0134(9) 0.0113(9) -0.0030(7) -0.0004(7) -0.0042(7)
C2 0.0143(9) 0.0129(9) 0.0118(9) -0.0016(7) -0.0024(7) -0.0042(7)
O3 0.0161(7) 0.0185(7) 0.0117(7) 0.0023(6) -0.0013(5) -0.0004(6)
N1 0.0133(8) 0.0146(8) 0.0090(8) 0.0016(7) -0.0011(6) -0.0002(7)
C3 0.0128(9) 0.0150(9) 0.0138(9) -0.0042(7) -0.0002(7) -0.0039(7)
O4 0.0135(7) 0.0217(8) 0.0118(7) -0.0015(6) -0.0009(5) -0.0008(6)
N2 0.0125(9) 0.0230(10) 0.0114(8) -0.0005(7) 0.0002(7) 0.0010(7)
O5 0.0192(8) 0.0173(8) 0.0131(7) -0.0008(6) -0.0033(6) -0.0058(6)
O6 0.0150(8) 0.0195(9) 0.0305(9) -0.0068(7) 0.0035(7) -0.0026(7)

loop_
_atom_type_symbol
_atom_type_description
_atom_type_scat_dispersion_real
_atom_type_scat_dispersion_imag
_atom_type_scat_source
C C 0.0033 0.0016 'International Tables Vol C Tables 4.2.6.8 and 6.1.1.4'
H H 0.0000 0.0000 'International Tables Vol C Tables 4.2.6.8 and 6.1.1.4'
N N 0.0061 0.0033 'International Tables Vol C Tables 4.2.6.8 and 6.1.1.4'
O O 0.0106 0.0060 'International Tables Vol C Tables 4.2.6.8 and 6.1.1.4'
Cu Cu 0.3201 1.2651 'International Tables Vol C Tables 4.2.6.8 and 6.1.1.4'

loop_
_audit_author_name
_audit_author_address
'Larry R. Falvello'
;
University of Zaragoza
Department of Inorganic Chemistry
Plaza San Francisco s/n
E-50009 Zaragoza
Spain
;
'Raquel Garde'
;
University of Zaragoza
Department of Inorganic Chemistry
Plaza San Francisco s/n
E-50009 Zaragoza
Spain
;
'Milagros Tom\'as'
;
University of Zaragoza
Department of Inorganic Chemistry
Plaza San Francisco s/n
E-50009 Zaragoza
Spain
;

loop_
_geom_angle_atom_site_label_1
_geom_angle_atom_site_label_2
_geom_angle_atom_site_label_3
_geom_angle
_geom_angle_site_symmetry_1
_geom_angle_site_symmetry_3
_geom_angle_publ_flag
O2 Cu1 O2 180.0 . 2 ?
O2 Cu1 O5 92.18(7) . . y
O2 Cu1 O5 87.82(7) 2 . y
O2 Cu1 O5 87.82(7) . 2 ?
O2 Cu1 O5 92.18(7) 2 2 ?
O5 Cu1 O5 180.0 . 2 ?
O2 Cu1 O1 76.56(6) . . y
O2 Cu1 O1 103.44(6) 2 . y
O5 Cu1 O1 86.88(6) . . y
O5 Cu1 O1 93.12(6) 2 . y
O2 Cu1 O1 103.44(6) . 2 ?
O2 Cu1 O1 76.56(6) 2 2 ?
O5 Cu1 O1 93.12(6) . 2 ?
O5 Cu1 O1 86.88(6) 2 2 ?
O1 Cu1 O1 180.0 . 2 ?
C1 O1 Cu1 106.20(13) . . ?
C2 O2 Cu1 121.67(13) . . ?
O1 C1 N1 126.58(19) . . ?
O1 C1 C2 120.65(18) . . ?
N1 C1 C2 112.77(17) . . ?
O3 C2 O2 126.18(19) . . ?
O3 C2 C1 119.03(18) . . ?
O2 C2 C1 114.79(17) . . ?
C1 N1 C3 126.56(18) . . ?
C1 N1 H1 115.4(19) . . ?
C3 N1 H1 118.0(19) . . ?
O4 C3 N2 124.71(19) . . ?
O4 C3 N1 121.80(18) . . ?
N2 C3 N1 113.49(18) . . ?
C3 N2 H2A 118(2) . . ?
C3 N2 H2B 121(2) . . ?
H2A N2 H2B 120(3) . . ?
Cu1 O5 H5A 106(2) . . ?
Cu1 O5 H5B 113(3) . . ?
H5A O5 H5B 114(4) . . ?
H6A O6 H6B 112(4) . . ?

loop_
_geom_bond_atom_site_label_1
_geom_bond_atom_site_label_2
_geom_bond_distance
_geom_bond_site_symmetry_2
_geom_bond_publ_flag
Cu1 O2 1.9567(15) . y
Cu1 O2 1.9567(15) 2 ?
Cu1 O5 1.9611(16) . y
Cu1 O5 1.9611(16) 2 ?
Cu1 O1 2.3787(15) . y
Cu1 O1 2.3788(15) 2 ?
O1 C1 1.218(3) . y
O2 C2 1.269(3) . y
C1 N1 1.353(3) . y
C1 C2 1.551(3) . y
C2 O3 1.228(2) . y
N1 C3 1.404(3) . y
N1 H1 0.80(3) . ?
C3 O4 1.232(3) . y
C3 N2 1.327(3) . y
N2 H2A 0.81(3) . ?
N2 H2B 0.81(3) . ?
O5 H5A 0.78(4) . ?
O5 H5B 0.74(4) . ?
O6 H6A 0.78(4) . ?
O6 H6B 0.74(4) . ?

loop_
_geom_hbond_atom_site_label_D
_geom_hbond_atom_site_label_H
_geom_hbond_atom_site_label_A
_geom_hbond_distance_DH
_geom_hbond_distance_HA
_geom_hbond_distance_DA
_geom_hbond_angle_DHA
_geom_hbond_site_symmetry_A
N1 H1 O3 0.80(3) 2.16(3) 2.897(2) 153(3) 2_546
N1 H1 O3 0.80(3) 2.28(3) 2.677(2) 112(2) .
N2 H2A O4 0.81(3) 2.17(3) 2.971(2) 171(3) 2_356
N2 H2B O3 0.81(3) 2.17(3) 2.910(3) 152(3) 2_546
O5 H5A O6 0.78(4) 1.86(4) 2.634(3) 172(4) 2_565
O5 H5B O4 0.74(4) 2.07(4) 2.714(2) 147(4) 1_655
O5 H5B O1 0.74(4) 2.35(4) 2.907(2) 134(4) 1_655
O6 H6A O2 0.78(4) 1.97(4) 2.710(2) 158(4) 1_465
O6 H6B O5 0.74(4) 2.14(4) 2.815(3) 154(4) .
